data_7715997
loop_
_publ_author_name
'Tubau, &#xc0;nnia'
'G&#xf3;mez-Coca, Silvia'
'Speed, Saskia'
'Font-Bard&#xed;a, Merc&#xe8;'
'Vicente, Ramon'

_publ_section_title
;
 New series of mononuclear &#x3b2;-diketonate cerium(III) field induced
 single-molecule magnets.
;
_journal_issue 22
_journal_name_full 'Dalton transactions (Cambridge, England : 2003)'
_journal_page_first 9387
_journal_page_last 9405
_journal_paper_doi 10.1039/d4dt00848k
_journal_volume 53
_journal_year 2024
_chemical_formula_moiety 'C57 H41 Ce F9 N3 O7'
_chemical_formula_sum 'C57 H41 Ce F9 N3 O7'
_chemical_formula_weight 1191.05
_space_group_crystal_system monoclinic
_space_group_IT_number 14
_space_group_name_Hall '-P 2ybc'
_space_group_name_H-M_alt 'P 1 21/c 1'
_atom_sites_solution_hydrogens geom
_audit_block_doi 10.5517/ccdc.csd.cc2fxrsx
_audit_creation_method SHELXL-2018/3
_audit_update_record
;
2023-05-10 deposited with the CCDC.	2024-05-06 downloaded from the CCDC.
;
_cell_angle_alpha 90
_cell_angle_beta 107.757(2)
_cell_angle_gamma 90
_cell_formula_units_Z 4
_cell_length_a 15.4985(6)
_cell_length_b 17.0389(7)
_cell_length_c 20.7744(9)
_cell_measurement_reflns_used 9850
_cell_measurement_temperature 100(2)
_cell_measurement_theta_max 30.51
_cell_measurement_theta_min 2.29
_cell_volume 5224.7(4)
_computing_cell_refinement 'Bruker SAINT'
_computing_data_collection 'Bruker APEX2'
_computing_data_reduction 'Bruker SAINT'
_computing_molecular_graphics 'Bruker SHELXTL, Mercury 2020.2.0'
_computing_publication_material 'Bruker SHELXTL, PLATON for Windows Taskbar v1.19'
_computing_structure_refinement 'SHELXL-2018/3 (Sheldrick, 2018)'
_computing_structure_solution 'SHELXT 2014/5 (Sheldrick, 2014)'
_diffrn_ambient_temperature 100(2)
_diffrn_measured_fraction_theta_full 0.996
_diffrn_measured_fraction_theta_max 0.995
_diffrn_measurement_device_type 'Bruker APEX-II CCD'
_diffrn_measurement_method '\f and \w scans'
_diffrn_radiation_type MoK\a
_diffrn_radiation_wavelength 0.71073
_diffrn_reflns_av_R_equivalents 0.0648
_diffrn_reflns_av_unetI/netI 0.0489
_diffrn_reflns_Laue_measured_fraction_full 0.996
_diffrn_reflns_Laue_measured_fraction_max 0.995
_diffrn_reflns_limit_h_max 22
_diffrn_reflns_limit_h_min -21
_diffrn_reflns_limit_k_max 24
_diffrn_reflns_limit_k_min -24
_diffrn_reflns_limit_l_max 29
_diffrn_reflns_limit_l_min -29
_diffrn_reflns_number 98595
_diffrn_reflns_point_group_measured_fraction_full 0.996
_diffrn_reflns_point_group_measured_fraction_max 0.995
_diffrn_reflns_theta_full 25.242
_diffrn_reflns_theta_max 30.566
_diffrn_reflns_theta_min 2.100
_diffrn_source microfocus
_exptl_absorpt_coefficient_mu 0.959
_exptl_absorpt_correction_T_max 0.7461
_exptl_absorpt_correction_T_min 0.6246
_exptl_absorpt_correction_type multi-scan
_exptl_absorpt_process_details sadabs
_exptl_crystal_colour orange
_exptl_crystal_density_diffrn 1.514
_exptl_crystal_description prism
_exptl_crystal_F_000 2396
_exptl_crystal_size_max 0.180
_exptl_crystal_size_mid 0.120
_exptl_crystal_size_min 0.080
_refine_diff_density_max 2.853
_refine_diff_density_min -2.455
_refine_diff_density_rms 0.173
_refine_ls_extinction_method none
_refine_ls_goodness_of_fit_ref 1.064
_refine_ls_hydrogen_treatment constr
_refine_ls_matrix_type full
_refine_ls_number_parameters 672
_refine_ls_number_reflns 15958
_refine_ls_number_restraints 6
_refine_ls_restrained_S_all 1.063
_refine_ls_R_factor_all 0.0941
_refine_ls_R_factor_gt 0.0612
_refine_ls_shift/su_max 0.002
_refine_ls_shift/su_mean 0.000
_refine_ls_structure_factor_coef Fsqd
_refine_ls_weighting_details 'w=1/[\s^2^(Fo^2^)+(0.0475P)^2^+41.1951P] where P=(Fo^2^+2Fc^2^)/3'
_refine_ls_weighting_scheme calc
_refine_ls_wR_factor_gt 0.1392
_refine_ls_wR_factor_ref 0.1660
_reflns_Friedel_coverage 0.000
_reflns_number_gt 11966
_reflns_number_total 15958
_reflns_threshold_expression 'I > 2\s(I)'
_cod_data_source_file d4dt00848k2.cif
_cod_data_source_block I95ZB131_0m_a
_cod_depositor_comments 'Adding full bibliography for 7715994--7716000.cif.'
_cod_original_sg_symbol_H-M 'P 21/c'
_cod_database_code 7715997
_shelx_shelxl_version_number 2018/3
_shelx_space_group_comment
;
The symmetry employed for this shelxl refinement is uniquely defined
by the following loop, which should always be used as a source of
symmetry information in preference to the above space-group names.
They are only intended as comments.
;

loop_
_space_group_symop_operation_xyz
'x, y, z'
'-x, y+1/2, -z+1/2'
'-x, -y, -z'
'x, -y-1/2, z-1/2'

loop_
_atom_site_label
_atom_site_type_symbol
_atom_site_fract_x
_atom_site_fract_y
_atom_site_fract_z
_atom_site_U_iso_or_equiv
_atom_site_adp_type
_atom_site_occupancy
_atom_site_site_symmetry_order
_atom_site_calc_flag
_atom_site_refinement_flags_posn
_atom_site_refinement_flags_adp
_atom_site_refinement_flags_occupancy
_atom_site_disorder_assembly
_atom_site_disorder_group
Ce1 Ce 0.72267(2) 0.63557(2) 0.28973(2) 0.01613(7) Uani 1 1 d . . . . .
N1 N 0.6715(3) 0.5020(2) 0.34027(19) 0.0203(7) Uani 1 1 d . . . . .
N2 N 0.7593(2) 0.6192(2) 0.42473(18) 0.0170(7) Uani 1 1 d . . . . .
C3 C 0.8497(4) 0.4718(3) 0.2820(3) 0.0350(12) Uani 1 1 d . . . . .
H3 H 0.833924 0.480597 0.234707 0.042 Uiso 1 1 calc R U . . .
C9 C 0.6320(3) 0.5571(3) 0.1302(2) 0.0208(8) Uani 1 1 d . . . . .
C11 C 0.6095(3) 0.6257(3) 0.0938(2) 0.0225(9) Uani 1 1 d . . . . .
H11 H 0.589915 0.623163 0.045881 0.027 Uiso 1 1 calc R U . . .
F11 F 1.1069(3) 0.7097(3) 0.3881(2) 0.0691(7) Uani 1 1 d . U . . .
F10 F 1.0285(3) 0.6730(3) 0.4495(2) 0.0691(7) Uani 1 1 d . U . . .
F12 F 1.0182(3) 0.7881(3) 0.4156(2) 0.0691(7) Uani 1 1 d . U . . .
C12 C 0.6145(3) 0.7006(3) 0.1258(2) 0.0197(8) Uani 1 1 d . . . . .
C13 C 0.5935(3) 0.7731(3) 0.0843(2) 0.0213(8) Uani 1 1 d . . . . .
F13 F 0.6484(3) 0.9058(2) 0.4174(3) 0.0583(6) Uani 1 1 d . U . . .
F14 F 0.5903(3) 0.9415(2) 0.3180(3) 0.0583(6) Uani 1 1 d . U . . .
F15 F 0.7335(3) 0.9171(2) 0.3564(2) 0.0583(6) Uani 1 1 d . U . . .
C14 C 0.5824(3) 0.8433(3) 0.1158(3) 0.0257(9) Uani 1 1 d . . . . .
H14 H 0.584718 0.842638 0.161996 0.031 Uiso 1 1 calc R U . . .
C15 C 0.5681(4) 0.9134(3) 0.0809(3) 0.0308(11) Uani 1 1 d . . . . .
H15 H 0.560186 0.960659 0.102749 0.037 Uiso 1 1 calc R U . . .
C16 C 0.5653(4) 0.9142(3) 0.0131(3) 0.0301(10) Uani 1 1 d . . . . .
H16 H 0.556743 0.962369 -0.010989 0.036 Uiso 1 1 calc R U . . .
F16 F 0.5638(3) 0.4322(2) 0.1069(2) 0.0500(10) Uani 1 1 d . . . . .
C18 C 0.5887(3) 0.7752(3) 0.0160(3) 0.0268(10) Uani 1 1 d . . . . .
H18 H 0.594991 0.728121 -0.006633 0.032 Uiso 1 1 calc R U . . .
F18 F 0.7021(3) 0.4417(2) 0.10782(19) 0.0470(9) Uani 1 1 d . . . . .
O1 O 0.6613(2) 0.54711(19) 0.19379(16) 0.0236(7) Uani 1 1 d . . . . .
O2 O 0.6364(2) 0.70912(19) 0.18865(16) 0.0227(6) Uani 1 1 d . . . . .
O3 O 0.8158(2) 0.65159(19) 0.21064(16) 0.0223(6) Uani 1 1 d . . . . .
O4 O 0.8720(2) 0.69504(19) 0.34601(17) 0.0215(6) Uani 1 1 d . . . . .
O5 O 0.7015(2) 0.76907(18) 0.32956(17) 0.0211(6) Uani 1 1 d . . . . .
O6 O 0.5671(2) 0.65060(18) 0.29760(16) 0.0210(6) Uani 1 1 d . . . . .
O7 O 0.8406(2) 0.5269(2) 0.31723(19) 0.0268(7) Uani 1 1 d . . . . .
C17 C 0.5748(4) 0.8462(3) -0.0189(3) 0.0287(10) Uani 1 1 d . . . . .
H17 H 0.571847 0.847288 -0.065211 0.034 Uiso 1 1 calc R U . . .
F17 F 0.5957(2) 0.48767(19) 0.02441(16) 0.0362(7) Uani 1 1 d . . . . .
C22 C 0.9668(3) 0.6750(3) 0.2757(2) 0.0219(8) Uani 1 1 d . . . . .
H22 H 1.028139 0.675005 0.275883 0.026 Uiso 1 1 calc R U . . .
C21 C 0.9474(3) 0.6930(2) 0.3347(2) 0.0195(8) Uani 1 1 d . . . . .
C23 C 0.8974(3) 0.6565(3) 0.2146(2) 0.0190(8) Uani 1 1 d . . . . .
C24 C 0.9220(3) 0.6415(3) 0.1510(2) 0.0236(9) Uani 1 1 d . . . . .
C25 C 1.0102(4) 0.6523(4) 0.1471(3) 0.0369(13) Uani 1 1 d . . . . .
H25 H 1.056677 0.670732 0.185444 0.044 Uiso 1 1 calc R U . . .
C26 C 1.0296(5) 0.6360(5) 0.0874(3) 0.0509(17) Uani 1 1 d . . . . .
H26 H 1.089125 0.644001 0.084974 0.061 Uiso 1 1 calc R U . . .
C27 C 0.9635(5) 0.6087(4) 0.0324(3) 0.0497(17) Uani 1 1 d . . . . .
H27 H 0.977295 0.596633 -0.007977 0.060 Uiso 1 1 calc R U . . .
C28 C 0.8762(5) 0.5985(4) 0.0355(3) 0.0438(15) Uani 1 1 d . . . . .
H28 H 0.830068 0.580116 -0.003147 0.053 Uiso 1 1 calc R U . . .
C29 C 0.8557(4) 0.6149(3) 0.0946(3) 0.0325(11) Uani 1 1 d . . . . .
H29 H 0.795599 0.607741 0.096273 0.039 Uiso 1 1 calc R U . . .
C30 C 0.5172(3) 0.7034(3) 0.3097(2) 0.0187(8) Uani 1 1 d . . . . .
C31 C 0.5464(3) 0.7820(3) 0.3256(2) 0.0221(9) Uani 1 1 d . . . . .
H31 H 0.503478 0.819434 0.330671 0.026 Uiso 1 1 calc R U . . .
C32 C 0.6338(3) 0.8068(2) 0.3339(2) 0.0184(8) Uani 1 1 d . . . . .
C34 C 0.4230(3) 0.6810(3) 0.3073(2) 0.0210(8) Uani 1 1 d . . . . .
C35 C 0.3867(3) 0.6113(3) 0.2747(3) 0.0280(10) Uani 1 1 d . . . . .
H35 H 0.422325 0.578950 0.255507 0.034 Uiso 1 1 calc R U . . .
C36 C 0.2986(4) 0.5890(4) 0.2701(3) 0.0374(12) Uani 1 1 d . . . . .
H36 H 0.273717 0.542231 0.246980 0.045 Uiso 1 1 calc R U . . .
C37 C 0.2474(3) 0.6353(4) 0.2993(3) 0.0339(12) Uani 1 1 d . . . . .
H37 H 0.186990 0.620463 0.295836 0.041 Uiso 1 1 calc R U . . .
C38 C 0.2840(4) 0.7033(3) 0.3338(3) 0.0348(12) Uani 1 1 d . . . . .
H38 H 0.249417 0.733896 0.355291 0.042 Uiso 1 1 calc R U . . .
C39 C 0.3705(4) 0.7264(3) 0.3369(3) 0.0292(10) Uani 1 1 d . . . . .
H39 H 0.394543 0.773776 0.359481 0.035 Uiso 1 1 calc R U . . .
C40 C 0.6327(3) 0.4432(3) 0.2994(2) 0.0246(9) Uani 1 1 d . . . . .
H40 H 0.605394 0.454560 0.252824 0.030 Uiso 1 1 calc R U . . .
C41 C 0.6300(3) 0.3662(3) 0.3209(2) 0.0252(9) Uani 1 1 d . . . . .
H41 H 0.603877 0.326267 0.288996 0.030 Uiso 1 1 calc R U . . .
C42 C 0.6652(3) 0.3475(3) 0.3886(2) 0.0201(8) Uani 1 1 d . . . . .
C43 C 0.6969(3) 0.4109(2) 0.4346(2) 0.0191(8) Uani 1 1 d . . . . .
C44 C 0.7037(3) 0.4860(2) 0.4077(2) 0.0184(8) Uani 1 1 d . . . . .
C45 C 0.7195(3) 0.4025(3) 0.5062(2) 0.0227(9) Uani 1 1 d . . . . .
H45 H 0.708735 0.353704 0.524594 0.027 Uiso 1 1 calc R U . . .
C46 C 0.7562(3) 0.4628(3) 0.5488(2) 0.0222(9) Uani 1 1 d . . . . .
H46 H 0.769177 0.455801 0.596151 0.027 Uiso 1 1 calc R U . . .
C47 C 0.7754(3) 0.5366(2) 0.5233(2) 0.0200(8) Uani 1 1 d . . . . .
C48 C 0.7473(3) 0.5488(2) 0.4526(2) 0.0184(8) Uani 1 1 d . . . . .
C49 C 0.7980(3) 0.6769(3) 0.4657(2) 0.0216(8) Uani 1 1 d . . . . .
H49 H 0.806428 0.725740 0.446432 0.026 Uiso 1 1 calc R U . . .
C50 C 0.8270(3) 0.6699(3) 0.5356(2) 0.0219(8) Uani 1 1 d . . . . .
H50 H 0.853211 0.713781 0.562780 0.026 Uiso 1 1 calc R U . . .
C51 C 0.8181(3) 0.5992(3) 0.5661(2) 0.0198(8) Uani 1 1 d . . . . .
C52 C 0.6741(3) 0.2642(3) 0.4103(2) 0.0212(8) Uani 1 1 d . . . . .
C53 C 0.6062(3) 0.2094(3) 0.3795(3) 0.0245(9) Uani 1 1 d . . . . .
H53 H 0.551708 0.226758 0.347370 0.029 Uiso 1 1 calc R U . . .
C54 C 0.6180(4) 0.1306(3) 0.3955(3) 0.0297(10) Uani 1 1 d . . . . .
H54 H 0.571674 0.094027 0.374402 0.036 Uiso 1 1 calc R U . . .
C55 C 0.6975(4) 0.1048(3) 0.4424(3) 0.0314(11) Uani 1 1 d . . . . .
H55 H 0.705433 0.050605 0.453359 0.038 Uiso 1 1 calc R U . . .
C56 C 0.7653(4) 0.1575(3) 0.4732(3) 0.0298(10) Uani 1 1 d . . . . .
H56 H 0.819624 0.139642 0.505137 0.036 Uiso 1 1 calc R U . . .
C57 C 0.7537(3) 0.2369(3) 0.4572(2) 0.0240(9) Uani 1 1 d . . . . .
H57 H 0.800442 0.272939 0.478439 0.029 Uiso 1 1 calc R U . . .
C58 C 0.8502(3) 0.5911(2) 0.6411(2) 0.0193(8) Uani 1 1 d . . . . .
C59 C 0.9094(3) 0.5309(3) 0.6721(2) 0.0233(9) Uani 1 1 d . . . . .
H59 H 0.930635 0.495016 0.645418 0.028 Uiso 1 1 calc R U . . .
C60 C 0.9372(4) 0.5234(3) 0.7420(3) 0.0277(10) Uani 1 1 d . . . . .
H60 H 0.977966 0.482700 0.762954 0.033 Uiso 1 1 calc R U . . .
C61 C 0.9055(4) 0.5753(3) 0.7814(3) 0.0299(10) Uani 1 1 d . . . . .
H61 H 0.923466 0.569306 0.829166 0.036 Uiso 1 1 calc R U . . .
C62 C 0.8480(3) 0.6356(3) 0.7509(2) 0.0261(9) Uani 1 1 d . . . . .
H62 H 0.826994 0.671527 0.777790 0.031 Uiso 1 1 calc R U . . .
C63 C 0.8209(3) 0.6439(3) 0.6813(2) 0.0220(8) Uani 1 1 d . . . . .
H63 H 0.781943 0.685881 0.660739 0.026 Uiso 1 1 calc R U . . .
C90 C 1.0260(5) 0.7159(6) 0.3955(4) 0.0668(8) Uani 1 1 d . U . . .
C91 C 0.6525(5) 0.8932(3) 0.3527(5) 0.0547(7) Uani 1 1 d . U . . .
C92 C 0.6233(4) 0.4799(3) 0.0916(3) 0.0281(10) Uani 1 1 d . . . . .
C93 C 0.9050(5) 0.3826(5) 0.3739(5) 0.067(3) Uani 1 1 d . . . . .
H93A H 0.899648 0.429378 0.399791 0.081 Uiso 1 1 calc R U . . .
H93B H 0.967776 0.363953 0.388615 0.081 Uiso 1 1 calc R U . . .
H93C H 0.865037 0.341301 0.381386 0.081 Uiso 1 1 calc R U . . .
N95 N 0.8795(4) 0.4014(3) 0.3042(3) 0.0466(14) Uani 1 1 d . . . . .
C94 C 0.8934(6) 0.3420(4) 0.2570(6) 0.075(3) Uani 1 1 d . . . . .
H94A H 0.873044 0.362833 0.210834 0.112 Uiso 1 1 calc R U . . .
H94B H 0.858517 0.294735 0.259568 0.112 Uiso 1 1 calc R U . . .
H94C H 0.957907 0.328682 0.269055 0.112 Uiso 1 1 calc R U . . .

loop_
_atom_site_aniso_label
_atom_site_aniso_U_11
_atom_site_aniso_U_22
_atom_site_aniso_U_33
_atom_site_aniso_U_23
_atom_site_aniso_U_13
_atom_site_aniso_U_12
Ce1 0.01768(11) 0.01419(10) 0.01710(11) 0.00105(8) 0.00620(8) 0.00147(9)
N1 0.0221(18) 0.0188(17) 0.0187(18) 0.0005(13) 0.0044(15) -0.0016(14)
N2 0.0202(17) 0.0169(16) 0.0149(16) 0.0028(12) 0.0066(13) 0.0006(13)
C3 0.026(3) 0.027(2) 0.051(3) -0.005(2) 0.010(2) 0.002(2)
C9 0.023(2) 0.023(2) 0.018(2) -0.0039(16) 0.0076(17) -0.0032(17)
C11 0.024(2) 0.025(2) 0.0171(19) -0.0027(16) 0.0033(16) -0.0009(17)
F11 0.0375(11) 0.1094(18) 0.0514(14) -0.0187(12) 0.0002(11) -0.0100(13)
F10 0.0375(11) 0.1094(18) 0.0514(14) -0.0187(12) 0.0002(11) -0.0100(13)
F12 0.0375(11) 0.1094(18) 0.0514(14) -0.0187(12) 0.0002(11) -0.0100(13)
C12 0.019(2) 0.023(2) 0.0147(19) 0.0023(15) 0.0022(15) 0.0022(16)
C13 0.0173(19) 0.022(2) 0.023(2) 0.0045(16) 0.0044(17) 0.0029(16)
F13 0.0581(12) 0.0319(10) 0.0870(15) -0.0132(11) 0.0251(12) -0.0085(9)
F14 0.0581(12) 0.0319(10) 0.0870(15) -0.0132(11) 0.0251(12) -0.0085(9)
F15 0.0581(12) 0.0319(10) 0.0870(15) -0.0132(11) 0.0251(12) -0.0085(9)
C14 0.030(2) 0.026(2) 0.023(2) 0.0049(17) 0.0092(19) 0.0064(18)
C15 0.038(3) 0.027(2) 0.029(3) 0.0047(19) 0.012(2) 0.008(2)
C16 0.029(2) 0.032(2) 0.028(2) 0.011(2) 0.007(2) 0.005(2)
F16 0.074(3) 0.0349(18) 0.051(2) -0.0155(16) 0.033(2) -0.0283(18)
C18 0.029(2) 0.028(2) 0.023(2) 0.0007(18) 0.0082(19) -0.0016(19)
F18 0.050(2) 0.0399(19) 0.043(2) -0.0137(16) 0.0014(17) 0.0200(16)
O1 0.0324(18) 0.0199(15) 0.0191(15) 0.0009(12) 0.0090(14) -0.0019(13)
O2 0.0274(17) 0.0217(15) 0.0195(15) 0.0033(12) 0.0079(13) 0.0073(13)
O3 0.0214(15) 0.0267(16) 0.0196(15) 0.0013(12) 0.0076(12) 0.0000(12)
O4 0.0182(15) 0.0245(15) 0.0230(16) 0.0001(12) 0.0081(13) 0.0008(12)
O5 0.0194(15) 0.0177(14) 0.0258(16) 0.0002(12) 0.0060(13) 0.0001(12)
O6 0.0229(15) 0.0180(14) 0.0218(15) -0.0010(11) 0.0063(13) -0.0001(12)
O7 0.0250(17) 0.0211(15) 0.0342(19) 0.0032(14) 0.0087(15) 0.0074(13)
C17 0.029(2) 0.034(3) 0.021(2) 0.0059(19) 0.0051(19) 0.000(2)
F17 0.0466(19) 0.0367(17) 0.0224(15) -0.0072(12) 0.0065(14) 0.0012(15)
C22 0.019(2) 0.024(2) 0.024(2) -0.0005(17) 0.0079(17) 0.0030(16)
C21 0.0186(19) 0.0163(18) 0.023(2) 0.0010(15) 0.0057(17) 0.0004(15)
C23 0.025(2) 0.0196(19) 0.0130(18) 0.0013(14) 0.0058(16) 0.0015(16)
C24 0.031(2) 0.0187(19) 0.026(2) 0.0048(17) 0.0157(19) 0.0027(18)
C25 0.035(3) 0.050(3) 0.032(3) -0.005(2) 0.020(2) -0.013(2)
C26 0.044(3) 0.078(5) 0.042(3) -0.010(3) 0.029(3) -0.019(3)
C27 0.061(4) 0.064(4) 0.036(3) -0.009(3) 0.032(3) -0.015(3)
C28 0.050(4) 0.059(4) 0.025(3) -0.010(3) 0.015(3) -0.013(3)
C29 0.035(3) 0.044(3) 0.024(2) -0.008(2) 0.017(2) -0.007(2)
C30 0.0178(19) 0.0200(19) 0.0182(19) 0.0031(15) 0.0055(16) 0.0012(15)
C31 0.022(2) 0.0185(19) 0.027(2) -0.0006(16) 0.0099(18) 0.0027(16)
C32 0.023(2) 0.0149(17) 0.0163(19) 0.0016(14) 0.0046(16) 0.0035(15)
C34 0.018(2) 0.023(2) 0.023(2) 0.0053(16) 0.0067(17) 0.0016(16)
C35 0.025(2) 0.028(2) 0.032(3) -0.0007(19) 0.009(2) -0.0052(19)
C36 0.028(3) 0.039(3) 0.044(3) 0.002(2) 0.010(2) -0.010(2)
C37 0.018(2) 0.045(3) 0.037(3) 0.017(2) 0.007(2) 0.001(2)
C38 0.026(2) 0.039(3) 0.045(3) 0.011(2) 0.020(2) 0.005(2)
C39 0.027(2) 0.027(2) 0.037(3) 0.005(2) 0.015(2) 0.0031(19)
C40 0.029(2) 0.024(2) 0.019(2) 0.0007(16) 0.0039(18) -0.0067(18)
C41 0.031(2) 0.0183(19) 0.025(2) -0.0022(17) 0.0077(19) -0.0101(18)
C42 0.022(2) 0.0194(19) 0.019(2) -0.0025(15) 0.0059(16) -0.0043(16)
C43 0.020(2) 0.0165(18) 0.021(2) -0.0010(15) 0.0065(16) -0.0014(15)
C44 0.0196(19) 0.0177(18) 0.019(2) -0.0024(15) 0.0067(16) -0.0012(15)
C45 0.029(2) 0.0174(19) 0.022(2) 0.0006(16) 0.0092(18) -0.0042(17)
C46 0.031(2) 0.0160(18) 0.020(2) -0.0005(15) 0.0083(18) -0.0016(17)
C47 0.024(2) 0.0160(18) 0.020(2) 0.0003(15) 0.0081(17) -0.0004(16)
C48 0.021(2) 0.0159(18) 0.019(2) -0.0002(15) 0.0076(16) 0.0017(15)
C49 0.028(2) 0.0146(18) 0.021(2) 0.0004(15) 0.0063(18) -0.0003(16)
C50 0.027(2) 0.0170(19) 0.022(2) -0.0029(16) 0.0076(18) -0.0036(17)
C51 0.024(2) 0.0175(19) 0.0182(19) 0.0002(15) 0.0076(17) -0.0008(16)
C52 0.027(2) 0.0171(19) 0.021(2) -0.0015(15) 0.0106(18) -0.0052(16)
C53 0.025(2) 0.022(2) 0.029(2) -0.0045(17) 0.0121(19) -0.0066(17)
C54 0.037(3) 0.023(2) 0.036(3) -0.008(2) 0.021(2) -0.012(2)
C55 0.042(3) 0.017(2) 0.043(3) -0.003(2) 0.026(3) -0.004(2)
C56 0.037(3) 0.022(2) 0.033(3) 0.0008(19) 0.015(2) 0.002(2)
C57 0.028(2) 0.018(2) 0.025(2) 0.0009(17) 0.0073(19) -0.0026(17)
C58 0.024(2) 0.0153(17) 0.020(2) -0.0030(15) 0.0088(17) -0.0025(16)
C59 0.027(2) 0.0183(19) 0.023(2) -0.0022(16) 0.0043(18) 0.0017(17)
C60 0.032(3) 0.022(2) 0.024(2) 0.0017(17) 0.001(2) 0.0014(19)
C61 0.041(3) 0.026(2) 0.021(2) -0.0019(18) 0.008(2) -0.003(2)
C62 0.031(2) 0.024(2) 0.023(2) -0.0042(18) 0.0084(19) -0.0004(19)
C63 0.022(2) 0.020(2) 0.023(2) -0.0046(16) 0.0061(17) -0.0006(16)
C90 0.0459(17) 0.121(2) 0.032(2) -0.0407(16) 0.009(2) -0.033(3)
C91 0.0610(16) 0.0131(19) 0.1006(18) -0.021(2) 0.040(2) -0.0015(14)
C92 0.034(3) 0.027(2) 0.023(2) -0.0068(18) 0.008(2) -0.004(2)
C93 0.048(4) 0.063(5) 0.103(7) 0.042(5) 0.039(5) 0.019(4)
N95 0.035(3) 0.021(2) 0.085(4) 0.002(2) 0.019(3) 0.0047(19)
C94 0.061(5) 0.032(3) 0.130(9) -0.027(4) 0.026(5) 0.005(3)

loop_
_atom_type_symbol
_atom_type_description
_atom_type_scat_dispersion_real
_atom_type_scat_dispersion_imag
_atom_type_scat_source
C C 0.0033 0.0016 'International Tables Vol C Tables 4.2.6.8 and 6.1.1.4'
H H 0.0000 0.0000 'International Tables Vol C Tables 4.2.6.8 and 6.1.1.4'
Ce Ce -0.2486 2.6331 'International Tables Vol C Tables 4.2.6.8 and 6.1.1.4'
F F 0.0171 0.0103 'International Tables Vol C Tables 4.2.6.8 and 6.1.1.4'
N N 0.0061 0.0033 'International Tables Vol C Tables 4.2.6.8 and 6.1.1.4'
O O 0.0106 0.0060 'International Tables Vol C Tables 4.2.6.8 and 6.1.1.4'

loop_
_geom_angle_atom_site_label_1
_geom_angle_atom_site_label_2
_geom_angle_atom_site_label_3
_geom_angle
_geom_angle_site_symmetry_1
_geom_angle_site_symmetry_3
_geom_angle_publ_flag
O1 Ce1 O2 69.12(11) . . ?
O1 Ce1 O4 135.52(11) . . ?
O2 Ce1 O4 112.46(11) . . ?
O1 Ce1 O5 141.20(11) . . ?
O2 Ce1 O5 74.00(11) . . ?
O4 Ce1 O5 70.46(10) . . ?
O1 Ce1 O6 88.45(11) . . ?
O2 Ce1 O6 73.58(11) . . ?
O4 Ce1 O6 135.74(10) . . ?
O5 Ce1 O6 69.66(10) . . ?
O1 Ce1 O3 72.09(11) . . ?
O2 Ce1 O3 69.97(11) . . ?
O4 Ce1 O3 67.82(11) . . ?
O5 Ce1 O3 106.26(11) . . ?
O6 Ce1 O3 142.82(11) . . ?
O1 Ce1 O7 78.96(12) . . ?
O2 Ce1 O7 136.83(11) . . ?
O4 Ce1 O7 71.75(11) . . ?
O5 Ce1 O7 138.92(11) . . ?
O6 Ce1 O7 135.03(11) . . ?
O3 Ce1 O7 73.08(11) . . ?
O1 Ce1 N2 133.49(11) . . ?
O2 Ce1 N2 145.71(11) . . ?
O4 Ce1 N2 71.40(11) . . ?
O5 Ce1 N2 75.84(11) . . ?
O6 Ce1 N2 80.96(11) . . ?
O3 Ce1 N2 135.23(11) . . ?
O7 Ce1 N2 77.42(11) . . ?
O1 Ce1 N1 73.31(11) . . ?
O2 Ce1 N1 127.44(12) . . ?
O4 Ce1 N1 120.10(11) . . ?
O5 Ce1 N1 123.70(11) . . ?
O6 Ce1 N1 69.96(11) . . ?
O3 Ce1 N1 129.51(11) . . ?
O7 Ce1 N1 65.07(11) . . ?
N2 Ce1 N1 60.47(11) . . ?
C40 N1 C44 117.3(4) . . ?
C40 N1 Ce1 120.7(3) . . ?
C44 N1 Ce1 120.3(3) . . ?
C49 N2 C48 118.3(4) . . ?
C49 N2 Ce1 120.2(3) . . ?
C48 N2 Ce1 121.1(3) . . ?
O7 C3 N95 125.6(6) . . ?
O7 C3 H3 117.2 . . ?
N95 C3 H3 117.2 . . ?
O1 C9 C11 129.4(4) . . ?
O1 C9 C92 112.2(4) . . ?
C11 C9 C92 118.5(4) . . ?
C9 C11 C12 122.3(4) . . ?
C9 C11 H11 118.8 . . ?
C12 C11 H11 118.8 . . ?
O2 C12 C11 123.1(4) . . ?
O2 C12 C13 116.8(4) . . ?
C11 C12 C13 120.2(4) . . ?
C18 C13 C14 118.5(4) . . ?
C18 C13 C12 123.0(4) . . ?
C14 C13 C12 118.5(4) . . ?
C15 C14 C13 121.2(5) . . ?
C15 C14 H14 119.4 . . ?
C13 C14 H14 119.4 . . ?
C14 C15 C16 119.2(5) . . ?
C14 C15 H15 120.4 . . ?
C16 C15 H15 120.4 . . ?
C17 C16 C15 120.6(5) . . ?
C17 C16 H16 119.7 . . ?
C15 C16 H16 119.7 . . ?
C17 C18 C13 120.1(5) . . ?
C17 C18 H18 119.9 . . ?
C13 C18 H18 119.9 . . ?
C9 O1 Ce1 133.7(3) . . ?
C12 O2 Ce1 137.2(3) . . ?
C23 O3 Ce1 137.7(3) . . ?
C21 O4 Ce1 133.5(3) . . ?
C32 O5 Ce1 133.8(3) . . ?
C30 O6 Ce1 139.0(3) . . ?
C3 O7 Ce1 129.1(4) . . ?
C16 C17 C18 120.4(5) . . ?
C16 C17 H17 119.8 . . ?
C18 C17 H17 119.8 . . ?
C21 C22 C23 122.0(4) . . ?
C21 C22 H22 119.0 . . ?
C23 C22 H22 119.0 . . ?
O4 C21 C22 129.5(4) . . ?
O4 C21 C90 113.1(5) . . ?
C22 C21 C90 117.4(5) . . ?
O3 C23 C22 123.2(4) . . ?
O3 C23 C24 117.1(4) . . ?
C22 C23 C24 119.7(4) . . ?
C29 C24 C25 118.7(5) . . ?
C29 C24 C23 118.6(4) . . ?
C25 C24 C23 122.7(5) . . ?
C26 C25 C24 120.3(6) . . ?
C26 C25 H25 119.9 . . ?
C24 C25 H25 119.9 . . ?
C27 C26 C25 120.3(6) . . ?
C27 C26 H26 119.9 . . ?
C25 C26 H26 119.9 . . ?
C26 C27 C28 120.0(5) . . ?
C26 C27 H27 120.0 . . ?
C28 C27 H27 120.0 . . ?
C27 C28 C29 120.4(6) . . ?
C27 C28 H28 119.8 . . ?
C29 C28 H28 119.8 . . ?
C24 C29 C28 120.4(5) . . ?
C24 C29 H29 119.8 . . ?
C28 C29 H29 119.8 . . ?
O6 C30 C31 123.3(4) . . ?
O6 C30 C34 117.6(4) . . ?
C31 C30 C34 119.1(4) . . ?
C32 C31 C30 123.3(4) . . ?
C32 C31 H31 118.4 . . ?
C30 C31 H31 118.4 . . ?
O5 C32 C31 130.2(4) . . ?
O5 C32 C91 114.4(4) . . ?
C31 C32 C91 115.5(4) . . ?
C39 C34 C35 118.9(4) . . ?
C39 C34 C30 122.6(4) . . ?
C35 C34 C30 118.5(4) . . ?
C36 C35 C34 120.4(5) . . ?
C36 C35 H35 119.8 . . ?
C34 C35 H35 119.8 . . ?
C37 C36 C35 119.8(5) . . ?
C37 C36 H36 120.1 . . ?
C35 C36 H36 120.1 . . ?
C36 C37 C38 120.2(5) . . ?
C36 C37 H37 119.9 . . ?
C38 C37 H37 119.9 . . ?
C39 C38 C37 120.0(5) . . ?
C39 C38 H38 120.0 . . ?
C37 C38 H38 120.0 . . ?
C38 C39 C34 120.7(5) . . ?
C38 C39 H39 119.7 . . ?
C34 C39 H39 119.7 . . ?
N1 C40 C41 123.8(4) . . ?
N1 C40 H40 118.1 . . ?
C41 C40 H40 118.1 . . ?
C42 C41 C40 120.2(4) . . ?
C42 C41 H41 119.9 . . ?
C40 C41 H41 119.9 . . ?
C41 C42 C43 117.2(4) . . ?
C41 C42 C52 120.0(4) . . ?
C43 C42 C52 122.7(4) . . ?
C44 C43 C42 118.2(4) . . ?
C44 C43 C45 118.6(4) . . ?
C42 C43 C45 123.2(4) . . ?
N1 C44 C43 122.6(4) . . ?
N1 C44 C48 117.9(4) . . ?
C43 C44 C48 119.5(4) . . ?
C46 C45 C43 121.4(4) . . ?
C46 C45 H45 119.3 . . ?
C43 C45 H45 119.3 . . ?
C45 C46 C47 121.1(4) . . ?
C45 C46 H46 119.5 . . ?
C47 C46 H46 119.5 . . ?
C48 C47 C51 118.6(4) . . ?
C48 C47 C46 118.7(4) . . ?
C51 C47 C46 122.6(4) . . ?
N2 C48 C47 121.9(4) . . ?
N2 C48 C44 118.3(4) . . ?
C47 C48 C44 119.8(4) . . ?
N2 C49 C50 123.4(4) . . ?
N2 C49 H49 118.3 . . ?
C50 C49 H49 118.3 . . ?
C51 C50 C49 120.5(4) . . ?
C51 C50 H50 119.8 . . ?
C49 C50 H50 119.8 . . ?
C50 C51 C47 117.3(4) . . ?
C50 C51 C58 120.7(4) . . ?
C47 C51 C58 122.0(4) . . ?
C57 C52 C53 118.3(4) . . ?
C57 C52 C42 120.7(4) . . ?
C53 C52 C42 120.7(4) . . ?
C54 C53 C52 120.7(5) . . ?
C54 C53 H53 119.6 . . ?
C52 C53 H53 119.6 . . ?
C53 C54 C55 120.0(5) . . ?
C53 C54 H54 120.0 . . ?
C55 C54 H54 120.0 . . ?
C56 C55 C54 120.4(5) . . ?
C56 C55 H55 119.8 . . ?
C54 C55 H55 119.8 . . ?
C55 C56 C57 119.8(5) . . ?
C55 C56 H56 120.1 . . ?
C57 C56 H56 120.1 . . ?
C56 C57 C52 120.8(5) . . ?
C56 C57 H57 119.6 . . ?
C52 C57 H57 119.6 . . ?
C63 C58 C59 119.0(4) . . ?
C63 C58 C51 120.0(4) . . ?
C59 C58 C51 121.0(4) . . ?
C60 C59 C58 120.1(4) . . ?
C60 C59 H59 119.9 . . ?
C58 C59 H59 119.9 . . ?
C59 C60 C61 120.3(5) . . ?
C59 C60 H60 119.9 . . ?
C61 C60 H60 119.9 . . ?
C62 C61 C60 119.7(5) . . ?
C62 C61 H61 120.1 . . ?
C60 C61 H61 120.1 . . ?
C61 C62 C63 120.2(4) . . ?
C61 C62 H62 119.9 . . ?
C63 C62 H62 119.9 . . ?
C62 C63 C58 120.7(4) . . ?
C62 C63 H63 119.7 . . ?
C58 C63 H63 119.7 . . ?
F11 C90 F12 107.1(6) . . ?
F11 C90 F10 105.8(8) . . ?
F12 C90 F10 103.1(5) . . ?
F11 C90 C21 115.9(5) . . ?
F12 C90 C21 112.2(7) . . ?
F10 C90 C21 111.9(6) . . ?
F15 C91 F14 112.0(6) . . ?
F15 C91 F13 103.0(6) . . ?
F14 C91 F13 101.1(5) . . ?
F15 C91 C32 114.9(5) . . ?
F14 C91 C32 114.6(6) . . ?
F13 C91 C32 109.6(5) . . ?
F18 C92 F17 106.9(4) . . ?
F18 C92 F16 106.7(5) . . ?
F17 C92 F16 106.5(4) . . ?
F18 C92 C9 111.2(4) . . ?
F17 C92 C9 114.4(4) . . ?
F16 C92 C9 110.8(4) . . ?
N95 C93 H93A 109.5 . . ?
N95 C93 H93B 109.5 . . ?
H93A C93 H93B 109.5 . . ?
N95 C93 H93C 109.5 . . ?
H93A C93 H93C 109.5 . . ?
H93B C93 H93C 109.5 . . ?
C3 N95 C93 121.5(6) . . ?
C3 N95 C94 120.1(7) . . ?
C93 N95 C94 118.3(6) . . ?
N95 C94 H94A 109.5 . . ?
N95 C94 H94B 109.5 . . ?
H94A C94 H94B 109.5 . . ?
N95 C94 H94C 109.5 . . ?
H94A C94 H94C 109.5 . . ?
H94B C94 H94C 109.5 . . ?

loop_
_geom_bond_atom_site_label_1
_geom_bond_atom_site_label_2
_geom_bond_distance
_geom_bond_site_symmetry_2
_geom_bond_publ_flag
Ce1 O1 2.448(3) . ?
Ce1 O2 2.461(3) . ?
Ce1 O4 2.470(3) . ?
Ce1 O5 2.476(3) . ?
Ce1 O6 2.479(3) . ?
Ce1 O3 2.511(3) . ?
Ce1 O7 2.541(3) . ?
Ce1 N2 2.701(3) . ?
Ce1 N1 2.724(4) . ?
N1 C40 1.332(6) . ?
N1 C44 1.364(6) . ?
N2 C49 1.319(6) . ?
N2 C48 1.369(5) . ?
C3 O7 1.224(6) . ?
C3 N95 1.317(7) . ?
C3 H3 0.9500 . ?
C9 O1 1.271(5) . ?
C9 C11 1.377(6) . ?
C9 C92 1.526(6) . ?
C11 C12 1.429(6) . ?
C11 H11 0.9500 . ?
F11 C90 1.312(9) . ?
F10 C90 1.330(10) . ?
F12 C90 1.317(10) . ?
C12 O2 1.254(5) . ?
C12 C13 1.485(6) . ?
C13 C18 1.398(7) . ?
C13 C14 1.398(7) . ?
F13 C91 1.382(9) . ?
F14 C91 1.304(9) . ?
F15 C91 1.299(8) . ?
C14 C15 1.380(7) . ?
C14 H14 0.9500 . ?
C15 C16 1.396(7) . ?
C15 H15 0.9500 . ?
C16 C17 1.366(8) . ?
C16 H16 0.9500 . ?
F16 C92 1.339(6) . ?
C18 C17 1.392(7) . ?
C18 H18 0.9500 . ?
F18 C92 1.333(6) . ?
O3 C23 1.245(5) . ?
O4 C21 1.261(5) . ?
O5 C32 1.257(5) . ?
O6 C30 1.261(5) . ?
C17 H17 0.9500 . ?
F17 C92 1.335(6) . ?
C22 C21 1.381(6) . ?
C22 C23 1.427(6) . ?
C22 H22 0.9500 . ?
C21 C90 1.514(8) . ?
C23 C24 1.504(6) . ?
C24 C29 1.378(7) . ?
C24 C25 1.405(7) . ?
C25 C26 1.390(8) . ?
C25 H25 0.9500 . ?
C26 C27 1.363(10) . ?
C26 H26 0.9500 . ?
C27 C28 1.384(9) . ?
C27 H27 0.9500 . ?
C28 C29 1.389(7) . ?
C28 H28 0.9500 . ?
C29 H29 0.9500 . ?
C30 C31 1.420(6) . ?
C30 C34 1.496(6) . ?
C31 C32 1.378(6) . ?
C31 H31 0.9500 . ?
C32 C91 1.529(7) . ?
C34 C39 1.394(7) . ?
C34 C35 1.398(7) . ?
C35 C36 1.392(7) . ?
C35 H35 0.9500 . ?
C36 C37 1.383(8) . ?
C36 H36 0.9500 . ?
C37 C38 1.390(9) . ?
C37 H37 0.9500 . ?
C38 C39 1.381(7) . ?
C38 H38 0.9500 . ?
C39 H39 0.9500 . ?
C40 C41 1.392(6) . ?
C40 H40 0.9500 . ?
C41 C42 1.381(6) . ?
C41 H41 0.9500 . ?
C42 C43 1.426(6) . ?
C42 C52 1.483(6) . ?
C43 C44 1.414(6) . ?
C43 C45 1.428(6) . ?
C44 C48 1.444(6) . ?
C45 C46 1.362(6) . ?
C45 H45 0.9500 . ?
C46 C47 1.431(6) . ?
C46 H46 0.9500 . ?
C47 C48 1.414(6) . ?
C47 C51 1.417(6) . ?
C49 C50 1.388(6) . ?
C49 H49 0.9500 . ?
C50 C51 1.387(6) . ?
C50 H50 0.9500 . ?
C51 C58 1.490(6) . ?
C52 C57 1.399(7) . ?
C52 C53 1.406(6) . ?
C53 C54 1.383(7) . ?
C53 H53 0.9500 . ?
C54 C55 1.389(8) . ?
C54 H54 0.9500 . ?
C55 C56 1.382(8) . ?
C55 H55 0.9500 . ?
C56 C57 1.390(7) . ?
C56 H56 0.9500 . ?
C57 H57 0.9500 . ?
C58 C63 1.395(6) . ?
C58 C59 1.395(6) . ?
C59 C60 1.388(7) . ?
C59 H59 0.9500 . ?
C60 C61 1.393(7) . ?
C60 H60 0.9500 . ?
C61 C62 1.381(7) . ?
C61 H61 0.9500 . ?
C62 C63 1.385(7) . ?
C62 H62 0.9500 . ?
C63 H63 0.9500 . ?
C93 N95 1.416(11) . ?
C93 H93A 0.9800 . ?
C93 H93B 0.9800 . ?
C93 H93C 0.9800 . ?
N95 C94 1.471(9) . ?
C94 H94A 0.9800 . ?
C94 H94B 0.9800 . ?
C94 H94C 0.9800 . ?
